data_7209739
loop_
_publ_author_name
'Liao, Ju-Hsiou'
'Chen, Wan-Ting'
'Tsai, Cherng-Shiaw'
'Wang, Chih-Chieh'

_publ_section_title
;
 Characterization, adsorption properties, metal ion-exchange and
 crystal-to-crystal transformation of Cd3[(Cd4Cl)3(BTT)8(H2O)12]2
 framework, where BTT3&#x2212; = 1,3,5-benzenetristetrazolate
;
_journal_issue 17
_journal_name_full CrystEngComm
_journal_page_first 3377
_journal_paper_doi 10.1039/c3ce27063g
_journal_volume 15
_journal_year 2013
_chemical_formula_sum 'C1.5 H0.5 Cd0.29 Cl0.13 N2'
_chemical_formula_weight 83.76
_chemical_name_systematic
;
?
;
_space_group_IT_number 221
_symmetry_cell_setting cubic
_symmetry_space_group_name_Hall '-P 4 2 3'
_symmetry_space_group_name_H-M 'P m -3 m'
_atom_sites_solution_hydrogens geom
_atom_sites_solution_primary direct
_atom_sites_solution_secondary difmap
_audit_creation_method SHELXL-97
_cell_angle_alpha 90.00
_cell_angle_beta 90.00
_cell_angle_gamma 90.00
_cell_formula_units_Z 48
_cell_length_a 19.2945(2)
_cell_length_b 19.2945(2)
_cell_length_c 19.2945(2)
_cell_measurement_reflns_used 916
_cell_measurement_temperature 423(2)
_cell_measurement_theta_max 23.529
_cell_measurement_theta_min -23.529
_cell_volume 7182.91(13)
_computing_cell_refinement 'BRUKER SMART'
_computing_data_collection 'BRUKER SMART'
_computing_data_reduction 'BRUKER SAINT'
_computing_molecular_graphics Ortep-3
_computing_publication_material 'wingx publication routines (Farrugia, 1999)'
_computing_structure_refinement 'SHELXL-97 (Sheldrick, 1997)'
_computing_structure_solution 'SHELXS-97 (Sheldrick, 1990)'
_diffrn_ambient_temperature 423(2)
_diffrn_measured_fraction_theta_full 0.998
_diffrn_measured_fraction_theta_max 0.998
_diffrn_measurement_device_type 'Bruker Smart Apex'
_diffrn_measurement_method 'phi-omega scan'
_diffrn_radiation_monochromator graphite
_diffrn_radiation_source 'fine-focus sealed tube'
_diffrn_radiation_type MoK\a
_diffrn_radiation_wavelength 0.71073
_diffrn_reflns_av_R_equivalents 0.0639
_diffrn_reflns_av_sigmaI/netI 0.0133
_diffrn_reflns_limit_h_max 22
_diffrn_reflns_limit_h_min -22
_diffrn_reflns_limit_k_max 22
_diffrn_reflns_limit_k_min -22
_diffrn_reflns_limit_l_max 22
_diffrn_reflns_limit_l_min -22
_diffrn_reflns_number 69272
_diffrn_reflns_theta_full 24.99
_diffrn_reflns_theta_max 24.99
_diffrn_reflns_theta_min 1.49
_diffrn_standards_decay_% 0
_exptl_absorpt_coefficient_mu 1.104
_exptl_absorpt_correction_T_max 0.9387
_exptl_absorpt_correction_T_min 0.8995
_exptl_absorpt_correction_type empirical
_exptl_absorpt_process_details SADABS
_exptl_crystal_colour colorless
_exptl_crystal_density_diffrn 0.929
_exptl_crystal_density_method 'not measured'
_exptl_crystal_description chunky
_exptl_crystal_F_000 1901
_exptl_crystal_size_max 0.10
_exptl_crystal_size_mid 0.07
_exptl_crystal_size_min 0.06
_refine_diff_density_max 1.011
_refine_diff_density_min -0.620
_refine_diff_density_rms 0.133
_refine_ls_extinction_method none
_refine_ls_goodness_of_fit_ref 1.257
_refine_ls_hydrogen_treatment mixed
_refine_ls_matrix_type full
_refine_ls_number_parameters 53
_refine_ls_number_reflns 1319
_refine_ls_number_restraints 0
_refine_ls_restrained_S_all 1.257
_refine_ls_R_factor_all 0.0606
_refine_ls_R_factor_gt 0.0558
_refine_ls_shift/su_max 0.000
_refine_ls_shift/su_mean 0.000
_refine_ls_structure_factor_coef Fsqd
_refine_ls_weighting_details 'calc w=1/[\s^2^(Fo^2^)+(0.1093P)^2^+2.7393P] where P=(Fo^2^+2Fc^2^)/3'
_refine_ls_weighting_scheme calc
_refine_ls_wR_factor_gt 0.1640
_refine_ls_wR_factor_ref 0.1698
_reflns_number_gt 1251
_reflns_number_total 1319
_reflns_threshold_expression >2sigma(I)
_cod_data_source_file c3ce27063g.txt
_cod_data_source_block 1CdHT
_cod_depositor_comments
;
The following automatic conversions were performed:

'_exptl_absorpt_correction_type' value 'Empirical' changed to
'empirical' according to
/home/saulius/struct/CIF-dictionaries/cif_core.dic dictionary named
'cif_core.dic' version 2.4.2 from 2011-04-26.

Automatic conversion script
Id: cif_fix_values 1891 2012-01-12 08:04:46Z andrius 
;
_cod_original_formula_sum 'C1.50 H0.50 Cd0.29 Cl0.13 N2'
_cod_database_code 7209739

loop_
_symmetry_equiv_pos_as_xyz
'x, y, z'
'-y, x, z'
'-x, -y, z'
'y, -x, z'
'x, -y, -z'
'y, x, -z'
'-x, y, -z'
'-y, -x, -z'
'z, x, y'
'-x, z, y'
'-z, -x, y'
'x, -z, y'
'z, -x, -y'
'x, z, -y'
'-z, x, -y'
'-x, -z, -y'
'y, z, x'
'-z, -y, -x'
'-z, y, x'
'z, y, -x'
'z, -y, x'
'y, -z, -x'
'-y, -z, x'
'-y, z, -x'
'-x, -y, -z'
'y, -x, -z'
'x, y, -z'
'-y, x, -z'
'-x, y, z'
'-y, -x, z'
'x, -y, z'
'y, x, z'
'-z, -x, -y'
'x, -z, -y'
'z, x, -y'
'-x, z, -y'
'-z, x, y'
'-x, -z, y'
'z, -x, y'
'x, z, y'
'-y, -z, -x'
'z, y, x'
'z, -y, -x'
'-z, -y, x'
'-z, y, -x'
'-y, z, x'
'y, z, -x'
'y, -z, x'

loop_
_atom_site_label
_atom_site_type_symbol
_atom_site_fract_x
_atom_site_fract_y
_atom_site_fract_z
_atom_site_U_iso_or_equiv
_atom_site_adp_type
_atom_site_occupancy
_atom_site_symmetry_multiplicity
_atom_site_calc_flag
_atom_site_refinement_flags
Cd1 Cd 0.35474(3) 0.5000 0.0000 0.0483(3) Uani 1 4 d S
Cd2 Cd 0.2443(5) 0.5000 0.1460(6) 0.105(3) Uani 0.08 2 d SP
Cl1 Cl 0.5000 0.5000 0.0000 0.0522(10) Uani 1 16 d S
Cl2 Cl 0.2293(7) 0.5000 0.0000 0.116(5) Uani 0.25 4 d SP
N1 N 0.3662(2) 0.4135(2) 0.0820(2) 0.0625(11) Uani 1 1 d .
N2 N 0.3232(2) 0.4040(2) 0.1353(2) 0.0752(14) Uani 1 1 d .
C1 C 0.3475(3) 0.3475(3) 0.1678(4) 0.069(2) Uani 1 2 d S
C2 C 0.3157(3) 0.3157(3) 0.2280(4) 0.073(2) Uani 1 2 d S
C3 C 0.2576(3) 0.3459(4) 0.2576(3) 0.077(2) Uani 1 2 d S
H3 H 0.2387 0.3859 0.2387 0.092 Uiso 1 2 calc SR

loop_
_atom_site_aniso_label
_atom_site_aniso_U_11
_atom_site_aniso_U_22
_atom_site_aniso_U_33
_atom_site_aniso_U_23
_atom_site_aniso_U_13
_atom_site_aniso_U_12
Cd1 0.0693(5) 0.0369(4) 0.0387(4) 0.000 0.000 0.000
Cd2 0.097(6) 0.050(4) 0.166(9) 0.000 0.055(6) 0.000
Cl1 0.0437(12) 0.0437(12) 0.069(3) 0.000 0.000 0.000
Cl2 0.063(7) 0.104(10) 0.180(16) 0.000 0.000 0.000
N1 0.077(3) 0.061(2) 0.050(2) 0.0196(19) 0.0245(18) 0.0122(18)
N2 0.088(3) 0.072(3) 0.066(3) 0.036(2) 0.041(2) 0.029(2)
C1 0.075(3) 0.075(3) 0.057(4) 0.031(3) 0.031(3) 0.026(4)
C2 0.076(3) 0.076(3) 0.068(4) 0.039(3) 0.039(3) 0.037(4)
C3 0.076(3) 0.078(5) 0.076(3) 0.042(3) 0.026(4) 0.042(3)

loop_
_atom_type_symbol
_atom_type_description
_atom_type_scat_dispersion_real
_atom_type_scat_dispersion_imag
_atom_type_scat_source
C C 0.0033 0.0016 'International Tables Vol C Tables 4.2.6.8 and 6.1.1.4'
H H 0.0000 0.0000 'International Tables Vol C Tables 4.2.6.8 and 6.1.1.4'
Cd Cd -0.8075 1.2024 'International Tables Vol C Tables 4.2.6.8 and 6.1.1.4'
Cl Cl 0.1484 0.1585 'International Tables Vol C Tables 4.2.6.8 and 6.1.1.4'
N N 0.0061 0.0033 'International Tables Vol C Tables 4.2.6.8 and 6.1.1.4'

loop_
_geom_angle_atom_site_label_1
_geom_angle_atom_site_label_2
_geom_angle_atom_site_label_3
_geom_angle
_geom_angle_site_symmetry_1
_geom_angle_site_symmetry_3
N1 Cd1 N1 169.0(2) 31_565 27
N1 Cd1 N1 86.5(2) 31_565 5_565
N1 Cd1 N1 92.5(2) 27 5_565
N1 Cd1 N1 92.5(2) 31_565 .
N1 Cd1 N1 86.5(2) 27 .
N1 Cd1 N1 169.0(2) 5_565 .
N1 Cd1 Cl2 95.51(10) 31_565 .
N1 Cd1 Cl2 95.51(10) 27 .
N1 Cd1 Cl2 95.51(10) 5_565 .
N1 Cd1 Cl2 95.51(10) . .
N1 Cd1 Cl1 84.49(10) 31_565 .
N1 Cd1 Cl1 84.49(10) 27 .
N1 Cd1 Cl1 84.49(10) 5_565 .
N1 Cd1 Cl1 84.49(10) . .
Cl2 Cd1 Cl1 180.0 . .
N1 Cd1 Cd2 127.17(14) 31_565 27
N1 Cd1 Cd2 60.77(14) 27 27
N1 Cd1 Cd2 60.77(14) 5_565 27
N1 Cd1 Cd2 127.17(14) . 27
Cl2 Cd1 Cd2 52.91(19) . 27
Cl1 Cd1 Cd2 127.09(19) . 27
N2 Cd2 N2 100.6(4) 31_565 .
N2 Cd2 Cd2 120.5(2) 31_565 42
N2 Cd2 Cd2 120.5(2) . 42
N2 Cd2 Cl2 88.8(3) 31_565 .
N2 Cd2 Cl2 88.8(3) . .
Cd2 Cd2 Cl2 129.1(3) 42 .
Cd1 Cl1 Cd1 90.0 2_655 .
Cd1 Cl1 Cd1 180.0 2_655 26_565
Cd1 Cl1 Cd1 90.0 . 26_565
Cd1 Cl1 Cd1 90.0 2_655 25_665
Cd1 Cl1 Cd1 180.0 . 25_665
Cd1 Cl1 Cd1 90.0 26_565 25_665
Cd1 Cl2 Cd2 84.1(3) . .
Cd1 Cl2 Cd2 84.1(3) . 27
Cd2 Cl2 Cd2 168.3(7) . 27
N1 N1 N2 110.0(2) 32 .
N1 N1 Cd1 125.36(9) 32 .
N2 N1 Cd1 124.6(3) . .
N1 N2 C1 104.8(4) . .
N1 N2 Cd2 110.7(3) . .
C1 N2 Cd2 143.7(4) . .
N2 C1 N2 110.3(6) 32 .
N2 C1 C2 124.8(3) 32 .
N2 C1 C2 124.8(3) . .
C3 C2 C3 120.6(6) . 32
C3 C2 C1 119.7(3) . .
C3 C2 C1 119.7(3) 32 .
C2 C3 C2 119.4(6) . 9
C2 C3 H3 120.3 . .
C2 C3 H3 120.3 9 .

loop_
_geom_bond_atom_site_label_1
_geom_bond_atom_site_label_2
_geom_bond_distance
_geom_bond_site_symmetry_2
Cd1 N1 2.310(4) 31_565
Cd1 N1 2.310(4) 27
Cd1 N1 2.310(4) 5_565
Cd1 N1 2.310(4) .
Cd1 Cl2 2.419(13) .
Cd1 Cl1 2.8027(6) .
Cd1 Cd2 3.532(8) 27
Cd2 N2 2.406(7) 31_565
Cd2 N2 2.406(7) .
Cd2 Cd2 2.683(16) 42
Cd2 Cl2 2.832(11) .
Cl1 Cd1 2.8027(6) 2_655
Cl1 Cd1 2.8027(6) 26_565
Cl1 Cd1 2.8027(6) 25_665
Cl2 Cd2 2.832(11) 27
N1 N1 1.291(8) 32
N1 N2 1.334(5) .
N2 C1 1.343(5) .
C1 N2 1.343(5) 32
C1 C2 1.449(8) .
C2 C3 1.386(4) .
C2 C3 1.386(4) 32
C3 C2 1.386(4) 9
C3 H3 0.9300 .
